data_7030313
loop_
_publ_author_name
'Matesanz, Ana I.'
'Perles, Josefina'
'Souza, Pilar'

_publ_section_title
;
 New palladium and platinum complexes with bioactive
 3,5-diacetyl-1,2,4-triazol bis(4-cyclohexyl thiosemicarbazone) ligand:
 chemistry, antiproliferative activity and preliminary toxicity studies.
;
_journal_issue 40
_journal_name_full 'Dalton transactions (Cambridge, England : 2003)'
_journal_page_first 12538
_journal_page_last 12547
_journal_paper_doi 10.1039/c2dt31199b
_journal_volume 41
_journal_year 2012
_chemical_formula_sum 'C40 H52 N9 O P Pt S2'
_chemical_formula_weight 965.09
_chemical_name_common 11-10
_space_group_crystal_system triclinic
_space_group_IT_number 2
_space_group_name_Hall '-P 1'
_space_group_name_H-M_alt 'P -1'
_symmetry_space_group_name_Hall '-P 1'
_symmetry_space_group_name_H-M 'P -1'
_atom_sites_solution_hydrogens geom
_atom_sites_solution_primary direct
_atom_sites_solution_secondary difmap
_cell_angle_alpha 81.09(2)
_cell_angle_beta 89.09(2)
_cell_angle_gamma 70.974(19)
_cell_formula_units_Z 2
_cell_length_a 10.769(5)
_cell_length_b 12.054(5)
_cell_length_c 17.499(8)
_cell_measurement_reflns_used 7266
_cell_measurement_temperature 100.(2)
_cell_measurement_theta_max 26.4152
_cell_measurement_theta_min 2.3606
_cell_volume 2120.1(17)
_computing_cell_refinement 'SAINT V7.68A (Bruker AXS, 2009)'
_computing_data_collection 'Bruker APEX2'
_computing_data_reduction 'SAINT V7.68A (Bruker AXS, 2009)'
_computing_molecular_graphics 'Bruker SHELXTL'
_computing_publication_material 'Bruker SHELXTL'
_computing_structure_refinement 'SHELXL-97 (Sheldrick, 2008)'
_computing_structure_solution 'SHELXS-97 (Sheldrick, 2008)'
_diffrn_ambient_temperature 100.(2)
_diffrn_detector_area_resol_mean 8.3333
_diffrn_measured_fraction_theta_full 0.956
_diffrn_measured_fraction_theta_max 0.956
_diffrn_measurement_device_type 'Bruker APEX-II CCD'
_diffrn_radiation_wavelength 0.71073
_diffrn_reflns_av_R_equivalents 0.0555
_diffrn_reflns_av_sigmaI/netI 0.0347
_diffrn_reflns_limit_h_max 13
_diffrn_reflns_limit_h_min -13
_diffrn_reflns_limit_k_max 13
_diffrn_reflns_limit_k_min -15
_diffrn_reflns_limit_l_max 21
_diffrn_reflns_limit_l_min -22
_diffrn_reflns_number 51305
_diffrn_reflns_theta_full 26.94
_diffrn_reflns_theta_max 26.94
_diffrn_reflns_theta_min 1.18
_exptl_absorpt_coefficient_mu 3.488
_exptl_absorpt_correction_T_max 0.42
_exptl_absorpt_correction_T_min 0.35
_exptl_absorpt_correction_type multi-scan
_exptl_absorpt_process_details sadabs
_exptl_crystal_colour orange
_exptl_crystal_density_diffrn 1.512
_exptl_crystal_density_method 'not measured'
_exptl_crystal_description prismatic
_exptl_crystal_F_000 976
_exptl_crystal_size_max 0.380
_exptl_crystal_size_mid 0.340
_exptl_crystal_size_min 0.300
_refine_diff_density_max 1.245
_refine_diff_density_min -3.949
_refine_ls_extinction_method none
_refine_ls_goodness_of_fit_ref 1.062
_refine_ls_hydrogen_treatment refxyz
_refine_ls_matrix_type full
_refine_ls_number_parameters 483
_refine_ls_number_reflns 8787
_refine_ls_number_restraints 20
_refine_ls_restrained_S_all 1.063
_refine_ls_R_factor_all 0.0438
_refine_ls_R_factor_gt 0.0316
_refine_ls_shift/su_max 0.008
_refine_ls_shift/su_mean 0.000
_refine_ls_structure_factor_coef Fsqd
_refine_ls_weighting_details 'calc w=1/[\s^2^(Fo^2^)+(0.1290P)^2^+0.5000P] where P=(Fo^2^+2Fc^2^)/3'
_refine_ls_weighting_scheme calc
_refine_ls_wR_factor_gt 0.1041
_refine_ls_wR_factor_ref 0.1530
_reflns_number_gt 8097
_reflns_number_total 8787
_reflns_threshold_expression >2sigma(I)
_cod_data_source_file c2dt31199b.txt
_cod_data_source_block 00551
_cod_depositor_comments
;
The following automatic conversions were performed:
'__computing_data_collection' tag replaced with
'_computing_data_collection'.

Automatic conversion script
Id: cif_correct_tags 1440 2010-10-19 06:21:57Z saulius 
;
_cod_original_cell_volume 2120.1(16)
_cod_database_code 7030313

loop_
_space_group_symop_operation_xyz
'x, y, z'
'-x, -y, -z'

loop_
_atom_site_type_symbol
_atom_site_label
_atom_site_fract_x
_atom_site_fract_y
_atom_site_fract_z
_atom_site_U_iso_or_equiv
_atom_site_adp_type
_atom_site_calc_flag
_atom_site_refinement_flags
_atom_site_occupancy
_atom_site_disorder_assembly
_atom_site_disorder_group
Pt Pt1 0.823428(14) 0.613481(14) 0.706793(9) 0.01746(10) Uani d . 1.0 A 1
P P1 0.82731(13) 0.72637(13) 0.79688(8) 0.0198(3) Uani d . 1.0 A 1
S S1 1.04295(13) 0.52143(13) 0.70864(8) 0.0271(3) Uani d . 1.0 A 1
S S2 0.34355(16) 1.01555(18) 0.85794(11) 0.0404(4) Uani d . 1.0 A 1
C C1 1.0375(5) 0.4351(5) 0.6359(3) 0.0232(10) Uani d . 1.0 A 1
C C2 0.7078(5) 0.5243(5) 0.5924(3) 0.0265(12) Uani d . 1.0 A 1
C C3 0.5979(5) 0.6130(4) 0.6242(3) 0.0222(10) Uani d . 1.0 A 1
C C4 0.4224(5) 0.7334(4) 0.6518(3) 0.0199(10) Uani d . 1.0 A 1
C C5 0.2811(5) 0.8010(5) 0.6521(3) 0.0225(10) Uani d . 1.0 A 1
C C6 0.2451(5) 0.9836(5) 0.7961(3) 0.0248(11) Uani d . 1.0 A 1
C C7 1.1758(5) 0.2814(5) 0.5630(3) 0.0260(11) Uani d . 1.0 A 1
H H7 1.1334 0.3296 0.5128 0.031 Uiso calc R 1.0 A 1
C C8 1.1178(5) 0.1812(5) 0.5850(4) 0.0306(12) Uani d . 1.0 A 1
H H8A 1.1572 0.1341 0.6354 0.037 Uiso calc R 1.0 A 1
H H8B 1.0218 0.2156 0.5907 0.037 Uiso calc R 1.0 A 1
C C9 1.1442(6) 0.0999(6) 0.5235(4) 0.0358(14) Uani d . 1.0 A 1
H H9A 1.1003 0.1459 0.4738 0.043 Uiso calc R 1.0 A 1
H H9B 1.107 0.0351 0.5394 0.043 Uiso calc R 1.0 A 1
C C10 1.2921(6) 0.0466(6) 0.5127(4) 0.0339(13) Uani d . 1.0 A 1
H H10A 1.3354 -0.0044 0.5612 0.041 Uiso calc R 1.0 A 1
H H10B 1.3075 -0.0033 0.4713 0.041 Uiso calc R 1.0 A 1
C C11 1.3506(6) 0.1458(6) 0.4911(4) 0.0341(13) Uani d . 1.0 A 1
H H11A 1.3122 0.1927 0.4405 0.041 Uiso calc R 1.0 A 1
H H11B 1.4467 0.111 0.4861 0.041 Uiso calc R 1.0 A 1
C C12 1.3233(6) 0.2272(6) 0.5523(4) 0.0287(13) Uani d . 1.0 A 1
H H12A 1.3611 0.2916 0.5367 0.034 Uiso calc R 1.0 A 1
H H12B 1.3666 0.1812 0.6022 0.034 Uiso calc R 1.0 A 1
C C13 0.6896(6) 0.4569(6) 0.5314(4) 0.0416(17) Uani d . 1.0 A 1
H H13A 0.7517 0.4611 0.4904 0.062 Uiso calc R 1.0 A 1
H H13B 0.5995 0.4915 0.5096 0.062 Uiso calc R 1.0 A 1
H H13C 0.7058 0.3736 0.5542 0.062 Uiso calc R 1.0 A 1
C C14 0.1950(5) 0.7749(5) 0.5947(4) 0.0306(12) Uani d . 1.0 A 1
H H14A 0.1889 0.6955 0.6114 0.046 Uiso calc R 1.0 A 1
H H14B 0.2332 0.7783 0.5435 0.046 Uiso calc R 1.0 A 1
H H14C 0.1069 0.8341 0.5918 0.046 Uiso calc R 1.0 A 1
C C15 0.0322(5) 1.1115(5) 0.8400(4) 0.0322(12) Uani d DU 1.0 A 1
H H15 0.0887 1.1188 0.8825 0.039 Uiso calc R 1.0 A 1
C C16 -0.0729(8) 1.0606(6) 0.8759(5) 0.0483(18) Uani d DU 1.0 A 1
H H16A -0.1249 1.047 0.8342 0.058 Uiso calc R 1.0 A 1
H H16B -0.0298 0.9832 0.909 0.058 Uiso calc R 1.0 A 1
C C17 -0.1641(9) 1.1463(7) 0.9242(5) 0.064(2) Uani d DU 1.0 A 1
H H17A -0.2349 1.1149 0.9436 0.076 Uiso calc R 1.0 A 1
H H17B -0.1137 1.1516 0.9695 0.076 Uiso calc R 1.0 A 1
C C18 -0.2241(7) 1.2679(6) 0.8785(5) 0.0514(18) Uani d DU 1.0 A 1
H H18A -0.2772 1.3218 0.913 0.062 Uiso calc R 1.0 A 1
H H18B -0.2837 1.2643 0.8372 0.062 Uiso calc R 1.0 A 1
C C19 -0.1217(9) 1.3171(6) 0.8428(6) 0.065(3) Uani d DU 1.0 A 1
H H19A -0.069 1.3306 0.8841 0.078 Uiso calc R 1.0 A 1
H H19B -0.165 1.3945 0.8097 0.078 Uiso calc R 1.0 A 1
C C20 -0.0312(9) 1.2311(6) 0.7940(5) 0.060(2) Uani d DU 1.0 A 1
H H20A -0.083 1.2236 0.75 0.072 Uiso calc R 1.0 A 1
H H20B 0.0376 1.2637 0.7727 0.072 Uiso calc R 1.0 A 1
C C21 0.7118(5) 0.7280(5) 0.8734(3) 0.0238(11) Uani d . 1.0 A 1
C C22 0.6314(6) 0.6577(6) 0.8754(4) 0.0316(13) Uani d . 1.0 A 1
H H22 0.6359 0.6094 0.8367 0.038 Uiso calc R 1.0 A 1
C C23 0.5442(6) 0.6594(7) 0.9352(4) 0.0431(17) Uani d . 1.0 A 1
H H23 0.4887 0.6118 0.9377 0.052 Uiso calc R 1.0 A 1
C C24 0.5386(7) 0.7304(8) 0.9909(4) 0.051(2) Uani d . 1.0 A 1
H H24 0.4772 0.7325 1.0307 0.061 Uiso calc R 1.0 A 1
C C25 0.6196(7) 0.7980(7) 0.9902(4) 0.0461(17) Uani d . 1.0 A 1
H H25 0.616 0.8443 1.03 0.055 Uiso calc R 1.0 A 1
C C26 0.7067(6) 0.7984(6) 0.9312(3) 0.0332(13) Uani d . 1.0 A 1
H H26 0.7624 0.8456 0.9297 0.04 Uiso calc R 1.0 A 1
C C27 0.7908(5) 0.8804(5) 0.7499(3) 0.0240(10) Uani d . 1.0 A 1
C C28 0.6727(6) 0.9677(6) 0.7583(4) 0.0320(12) Uani d . 1.0 A 1
H H28 0.6109 0.9506 0.7935 0.038 Uiso calc R 1.0 A 1
C C29 0.6449(7) 1.0803(6) 0.7151(5) 0.0437(17) Uani d . 1.0 A 1
H H29 0.5623 1.1391 0.7193 0.052 Uiso calc R 1.0 A 1
C C30 0.7368(8) 1.1077(6) 0.6656(4) 0.0463(17) Uani d . 1.0 A 1
H H30 0.7184 1.1857 0.6377 0.056 Uiso calc R 1.0 A 1
C C31 0.8558(7) 1.0200(6) 0.6572(4) 0.0382(14) Uani d . 1.0 A 1
H H31 0.9191 1.038 0.6236 0.046 Uiso calc R 1.0 A 1
C C32 0.8812(6) 0.9069(5) 0.6981(3) 0.0291(12) Uani d . 1.0 A 1
H H32 0.9609 0.8463 0.6909 0.035 Uiso calc R 1.0 A 1
C C33 0.9845(5) 0.6810(5) 0.8517(3) 0.0236(11) Uani d . 1.0 A 1
C C34 1.0232(6) 0.5668(5) 0.8955(3) 0.0311(12) Uani d . 1.0 A 1
H H34 0.9695 0.5181 0.8949 0.037 Uiso calc R 1.0 A 1
C C35 1.1388(6) 0.5250(5) 0.9393(4) 0.0328(13) Uani d . 1.0 A 1
H H35 1.1635 0.4482 0.9697 0.039 Uiso calc R 1.0 A 1
C C36 1.2202(6) 0.5945(7) 0.9394(4) 0.0410(15) Uani d . 1.0 A 1
H H36 1.3006 0.565 0.9691 0.049 Uiso calc R 1.0 A 1
C C37 1.1823(6) 0.7067(7) 0.8958(4) 0.0463(18) Uani d . 1.0 A 1
H H37 1.2365 0.7551 0.8958 0.056 Uiso calc R 1.0 A 1
C C38 1.0647(6) 0.7490(6) 0.8518(4) 0.0351(13) Uani d . 1.0 A 1
H H38 1.0399 0.8259 0.8215 0.042 Uiso calc R 1.0 A 1
N N1 1.1560(4) 0.3593(4) 0.6209(3) 0.0280(10) Uani d . 1.0 A 1
H H1 1.2253 0.3571 0.6478 0.034 Uiso calc R 1.0 A 1
N N2 0.9330(4) 0.4359(4) 0.5985(3) 0.0240(9) Uani d . 1.0 A 1
N N3 0.8198(4) 0.5168(4) 0.6224(3) 0.0191(6) Uani d . 1.0 A 1
N N4 0.6273(4) 0.6668(4) 0.6798(2) 0.0191(6) Uani d . 1.0 A 1
N N5 0.5139(4) 0.7456(4) 0.6986(2) 0.0189(8) Uani d . 1.0 A 1
N N6 0.4710(4) 0.6508(4) 0.6039(3) 0.0233(6) Uani d . 1.0 A 1
N N7 0.2246(4) 0.8785(4) 0.6955(3) 0.0233(6) Uani d . 1.0 A 1
N N8 0.3024(4) 0.9049(4) 0.7474(3) 0.0234(9) Uani d . 1.0 A 1
H H8 0.3884 0.8712 0.7489 0.028 Uiso calc R 1.0 A 1
N N9 0.1147(4) 1.0293(4) 0.7912(3) 0.0274(10) Uani d . 1.0 A 1
H H9 0.074 1.0085 0.7555 0.033 Uiso calc R 1.0 A 1
C C39A 0.3879(10) 0.3407(9) 0.7977(5) 0.0686(18) Uani d P 0.240(11) B 1
H H39A 0.4077 0.3411 0.8521 0.082 Uiso calc P 0.24 B 1
H H39B 0.4385 0.2636 0.7834 0.082 Uiso calc P 0.24 B 1
H H39C 0.2938 0.3543 0.7903 0.082 Uiso calc P 0.24 B 1
C C40A 0.4240(10) 0.4360(10) 0.7482(6) 0.0686(18) Uani d PD 0.240(11) B 1
H H40A 0.3734 0.5148 0.7614 0.082 Uiso calc PR 0.240(11) B 1
H H40B 0.5189 0.4236 0.7546 0.082 Uiso calc PR 0.240(11) B 1
O O1A 0.392(2) 0.428(2) 0.6715(10) 0.049(6) Uani d PD 0.240(11) B 1
H H1A 0.409 0.481 0.6405 0.074 Uiso calc PR 0.240(11) B 1
C C39B 0.4240(10) 0.4360(10) 0.7482(6) 0.0686(18) Uani d P 0.760(11) B 2
H H39D 0.4493 0.4847 0.7809 0.082 Uiso calc P 0.76 B 2
H H39E 0.3485 0.486 0.7143 0.082 Uiso calc P 0.76 B 2
H H39F 0.4979 0.4004 0.7166 0.082 Uiso calc P 0.76 B 2
C C40B 0.3879(10) 0.3407(9) 0.7977(5) 0.0686(18) Uani d PD 0.760(11) B 2
H H40C 0.4635 0.2895 0.8322 0.082 Uiso calc PR 0.760(11) B 2
H H40D 0.3137 0.3756 0.8302 0.082 Uiso calc PR 0.760(11) B 2
O O1B 0.3515(5) 0.2728(5) 0.7482(3) 0.0340(15) Uani d PD 0.760(11) B 2
H H1B 0.3334 0.2163 0.775 0.051 Uiso calc PR 0.760(11) B 2

loop_
_atom_site_aniso_label
_atom_site_aniso_U_11
_atom_site_aniso_U_22
_atom_site_aniso_U_33
_atom_site_aniso_U_12
_atom_site_aniso_U_13
_atom_site_aniso_U_23
Pt1 0.01162(14) 0.01935(14) 0.02131(15) -0.00315(9) 0.00138(9) -0.00724(9)
P1 0.0120(6) 0.0254(7) 0.0231(6) -0.0064(5) 0.0007(5) -0.0063(5)
S1 0.0129(6) 0.0374(8) 0.0313(7) -0.0044(5) 0.0011(5) -0.0148(6)
S2 0.0229(7) 0.0554(11) 0.0450(9) -0.0050(7) -0.0029(6) -0.0308(8)
C1 0.019(2) 0.023(3) 0.025(3) -0.001(2) 0.002(2) -0.008(2)
C2 0.014(2) 0.031(3) 0.032(3) 0.000(2) 0.000(2) -0.014(2)
C3 0.015(2) 0.018(2) 0.033(3) -0.0016(19) 0.000(2) -0.012(2)
C4 0.014(2) 0.021(2) 0.024(2) -0.0036(19) 0.0011(19) -0.0065(19)
C5 0.015(2) 0.027(3) 0.025(3) -0.006(2) -0.003(2) -0.004(2)
C6 0.021(3) 0.029(3) 0.025(3) -0.007(2) 0.002(2) -0.009(2)
C7 0.020(3) 0.029(3) 0.023(3) 0.000(2) 0.000(2) -0.007(2)
C8 0.018(3) 0.033(3) 0.034(3) -0.001(2) 0.008(2) -0.006(2)
C9 0.021(3) 0.032(3) 0.054(4) -0.004(2) 0.006(3) -0.019(3)
C10 0.028(3) 0.034(3) 0.033(3) 0.000(2) 0.005(2) -0.010(2)
C11 0.026(3) 0.035(3) 0.036(3) 0.000(2) 0.010(2) -0.009(3)
C12 0.020(3) 0.032(3) 0.029(3) -0.002(2) 0.006(2) -0.007(2)
C13 0.022(3) 0.038(3) 0.065(4) 0.005(2) -0.008(3) -0.041(3)
C14 0.017(2) 0.033(3) 0.042(3) 0.000(2) -0.002(2) -0.024(3)
C15 0.021(3) 0.038(3) 0.039(3) -0.004(2) 0.006(2) -0.023(3)
C16 0.052(4) 0.035(3) 0.057(4) -0.012(3) 0.025(4) -0.011(3)
C17 0.064(5) 0.049(4) 0.072(6) -0.010(4) 0.040(4) -0.012(4)
C18 0.038(4) 0.042(4) 0.070(5) -0.002(3) 0.020(3) -0.025(3)
C19 0.084(6) 0.023(3) 0.076(6) -0.001(3) 0.048(5) -0.016(3)
C20 0.075(6) 0.022(3) 0.070(5) 0.000(3) 0.045(4) -0.005(3)
C21 0.017(2) 0.030(3) 0.022(3) -0.004(2) 0.001(2) -0.004(2)
C22 0.017(3) 0.046(4) 0.030(3) -0.011(2) -0.002(2) 0.001(3)
C23 0.020(3) 0.070(5) 0.037(3) -0.017(3) 0.003(3) 0.006(3)
C24 0.026(3) 0.082(6) 0.029(3) -0.002(3) 0.012(3) 0.004(3)
C25 0.040(4) 0.061(5) 0.030(3) -0.003(3) 0.011(3) -0.016(3)
C26 0.029(3) 0.040(3) 0.031(3) -0.008(3) 0.005(2) -0.015(3)
C27 0.022(3) 0.025(3) 0.027(3) -0.008(2) -0.003(2) -0.009(2)
C28 0.025(3) 0.034(3) 0.037(3) -0.008(2) -0.002(2) -0.009(3)
C29 0.035(4) 0.027(3) 0.063(5) 0.002(3) -0.010(3) -0.012(3)
C30 0.059(5) 0.031(3) 0.046(4) -0.013(3) -0.008(4) -0.001(3)
C31 0.046(4) 0.032(3) 0.039(3) -0.016(3) 0.002(3) -0.007(3)
C32 0.028(3) 0.032(3) 0.029(3) -0.012(2) 0.001(2) -0.008(2)
C33 0.014(2) 0.034(3) 0.022(2) -0.005(2) 0.0006(19) -0.007(2)
C34 0.022(3) 0.037(3) 0.035(3) -0.011(2) 0.001(2) -0.003(2)
C35 0.027(3) 0.029(3) 0.037(3) -0.005(2) -0.001(2) 0.001(2)
C36 0.018(3) 0.060(4) 0.043(4) -0.015(3) -0.008(3) 0.005(3)
C37 0.030(3) 0.058(4) 0.056(4) -0.027(3) -0.012(3) 0.008(3)
C38 0.028(3) 0.036(3) 0.042(3) -0.014(3) -0.008(3) 0.001(3)
N1 0.014(2) 0.036(3) 0.030(2) 0.0019(18) 0.0014(18) -0.015(2)
N2 0.013(2) 0.027(2) 0.028(2) 0.0027(17) 0.0027(17) -0.0113(19)
N3 0.0146(15) 0.0165(14) 0.0245(16) 0.0001(12) 0.0033(12) -0.0101(12)
N4 0.0146(15) 0.0165(14) 0.0245(16) 0.0001(12) 0.0033(12) -0.0101(12)
N5 0.014(2) 0.0160(19) 0.024(2) 0.0008(16) 0.0024(16) -0.0079(16)
N6 0.0157(14) 0.0249(16) 0.0302(17) -0.0043(12) 0.0007(12) -0.0121(13)
N7 0.0157(14) 0.0249(16) 0.0302(17) -0.0043(12) 0.0007(12) -0.0121(13)
N8 0.016(2) 0.025(2) 0.029(2) -0.0024(17) 0.0001(17) -0.0113(18)
N9 0.019(2) 0.032(2) 0.032(2) -0.0019(18) 0.0023(18) -0.020(2)
C39A 0.062(4) 0.080(5) 0.067(4) -0.031(4) -0.006(3) -0.005(3)
C40A 0.062(4) 0.080(5) 0.067(4) -0.031(4) -0.006(3) -0.005(3)
O1A 0.043(12) 0.063(15) 0.054(13) -0.033(11) 0.002(10) -0.011(11)
C39B 0.062(4) 0.080(5) 0.067(4) -0.031(4) -0.006(3) -0.005(3)
C40B 0.062(4) 0.080(5) 0.067(4) -0.031(4) -0.006(3) -0.005(3)
O1B 0.029(3) 0.039(3) 0.031(3) -0.006(2) -0.004(2) -0.007(2)

loop_
_atom_type_symbol
_atom_type_description
_atom_type_scat_dispersion_real
_atom_type_scat_dispersion_imag
_atom_type_scat_source
C C 0.0033 0.0016 'International Tables Vol C Tables 4.2.6.8 and 6.1.1.4'
H H 0.0000 0.0000 'International Tables Vol C Tables 4.2.6.8 and 6.1.1.4'
N N 0.0061 0.0033 'International Tables Vol C Tables 4.2.6.8 and 6.1.1.4'
P P 0.1023 0.0942 'International Tables Vol C Tables 4.2.6.8 and 6.1.1.4'
S S 0.1246 0.1234 'International Tables Vol C Tables 4.2.6.8 and 6.1.1.4'
Pt Pt -1.7033 8.3905 'International Tables Vol C Tables 4.2.6.8 and 6.1.1.4'
O O 0.0106 0.0060 'International Tables Vol C Tables 4.2.6.8 and 6.1.1.4'

loop_
_geom_angle_atom_site_label_1
_geom_angle_atom_site_label_2
_geom_angle_atom_site_label_3
_geom_angle
N3 Pt1 N4 78.62(17)
N3 Pt1 P1 177.86(12)
N4 Pt1 P1 101.13(12)
N3 Pt1 S1 84.22(14)
N4 Pt1 S1 162.84(13)
P1 Pt1 S1 96.02(5)
C21 P1 C27 106.5(3)
C21 P1 C33 102.0(3)
C27 P1 C33 108.3(3)
C21 P1 Pt1 116.1(2)
C27 P1 Pt1 109.02(18)
C33 P1 Pt1 114.28(19)
C1 S1 Pt1 95.15(18)
N2 C1 N1 118.7(5)
N2 C1 S1 126.9(4)
N1 C1 S1 114.3(4)
N3 C2 C3 111.3(5)
N3 C2 C13 125.2(5)
C3 C2 C13 123.5(5)
N6 C3 N4 113.6(4)
N6 C3 C2 128.7(5)
N4 C3 C2 117.6(4)
N5 C4 N6 114.4(4)
N5 C4 C5 123.7(5)
N6 C4 C5 121.9(4)
N7 C5 C4 127.1(5)
N7 C5 C14 117.5(5)
C4 C5 C14 115.4(5)
N9 C6 N8 116.6(5)
N9 C6 S2 125.1(4)
N8 C6 S2 118.3(4)
N1 C7 C8 112.9(5)
N1 C7 C12 108.7(5)
C8 C7 C12 109.0(5)
C9 C8 C7 110.9(5)
C8 C9 C10 110.7(5)
C11 C10 C9 109.7(5)
C10 C11 C12 110.9(5)
C11 C12 C7 111.2(5)
N9 C15 C20 110.9(5)
N9 C15 C16 109.0(5)
C20 C15 C16 110.2(6)
C17 C16 C15 110.4(6)
C18 C17 C16 112.0(6)
C17 C18 C19 111.8(7)
C18 C19 C20 110.5(7)
C15 C20 C19 111.9(6)
C22 C21 C26 120.8(5)
C22 C21 P1 119.7(5)
C26 C21 P1 119.4(5)
C21 C22 C23 118.8(6)
C24 C23 C22 119.9(7)
C25 C24 C23 121.6(6)
C24 C25 C26 119.6(7)
C25 C26 C21 119.3(6)
C28 C27 C32 119.5(5)
C28 C27 P1 122.3(4)
C32 C27 P1 117.9(4)
C27 C28 C29 119.8(6)
C28 C29 C30 120.6(7)
C29 C30 C31 119.6(6)
C32 C31 C30 119.6(6)
C31 C32 C27 120.8(6)
C38 C33 C34 119.2(5)
C38 C33 P1 125.1(5)
C34 C33 P1 115.7(4)
C35 C34 C33 120.2(5)
C34 C35 C36 120.5(6)
C37 C36 C35 119.2(6)
C36 C37 C38 120.1(6)
C33 C38 C37 120.8(6)
C1 N1 C7 124.0(5)
C1 N2 N3 111.0(4)
C2 N3 N2 118.0(5)
C2 N3 Pt1 119.2(4)
N2 N3 Pt1 122.7(3)
C3 N4 N5 107.5(4)
C3 N4 Pt1 113.2(3)
N5 N4 Pt1 139.2(3)
C4 N5 N4 103.7(4)
C3 N6 C4 100.8(4)
C5 N7 N8 118.1(4)
C6 N8 N7 119.5(4)
C6 N9 C15 125.9(5)
O1A C40A C39A 105.0(12)

loop_
_geom_bond_atom_site_label_1
_geom_bond_atom_site_label_2
_geom_bond_distance
Pt1 N3 2.026(5)
Pt1 N4 2.037(4)
Pt1 P1 2.2456(16)
Pt1 S1 2.2587(17)
P1 C21 1.811(6)
P1 C27 1.828(6)
P1 C33 1.836(6)
S1 C1 1.778(5)
S2 C6 1.696(6)
C1 N2 1.308(7)
C1 N1 1.355(7)
C2 N3 1.293(7)
C2 C3 1.481(7)
C2 C13 1.488(8)
C3 N6 1.327(7)
C3 N4 1.343(6)
C4 N5 1.349(7)
C4 N6 1.369(7)
C4 C5 1.473(7)
C5 N7 1.287(7)
C5 C14 1.512(7)
C6 N9 1.330(7)
C6 N8 1.364(7)
C7 N1 1.453(7)
C7 C8 1.529(8)
C7 C12 1.529(8)
C8 C9 1.527(8)
C9 C10 1.533(8)
C10 C11 1.520(9)
C11 C12 1.524(9)
C15 N9 1.471(7)
C15 C20 1.486(9)
C15 C16 1.538(8)
C16 C17 1.526(9)
C17 C18 1.497(10)
C18 C19 1.500(10)
C19 C20 1.531(8)
C21 C22 1.392(8)
C21 C26 1.406(8)
C22 C23 1.393(9)
C23 C24 1.382(12)
C24 C25 1.373(12)
C25 C26 1.385(9)
C27 C28 1.384(8)
C27 C32 1.399(8)
C28 C29 1.389(9)
C29 C30 1.391(12)
C30 C31 1.392(11)
C31 C32 1.381(8)
C33 C38 1.371(8)
C33 C34 1.402(8)
C34 C35 1.376(8)
C35 C36 1.396(9)
C36 C37 1.381(10)
C37 C38 1.395(9)
N2 N3 1.395(6)
N4 N5 1.353(6)
N7 N8 1.383(6)
C39A C40A 1.481(14)
C40A O1A 1.418(16)
